data_7126420
loop_
_publ_author_name
'Guillet, S\'ebastien G'
'Voloshkin, Vladislav A.'
'Saab, Marina'
'Beli\<s, Marek'
'Van Hecke, Kristof'
'Nahra, Fady'
'Nolan, Steven P.'

_publ_section_title
;
 Understanding existing and designing novel synthetic routes to
 Pd-PEPPSI-NHC and Pd-PEPPSI-PR<sub>3</sub> pre-catalysts.
;
_journal_issue 44
_journal_name_full 'Chemical communications (Cambridge, England)'
_journal_page_first 5953
_journal_page_last 5956
_journal_paper_doi 10.1039/d0cc02262d
_journal_volume 56
_journal_year 2020
_chemical_absolute_configuration ad
_chemical_formula_moiety 'C20 H29 Cl2 N3 Pd, 0.5(C H Cl3)'
_chemical_formula_sum 'C20.5 H29.5 Cl3.5 N3 Pd'
_chemical_formula_weight 548.44
_space_group_crystal_system orthorhombic
_space_group_IT_number 27
_space_group_name_Hall 'P 2 -2c'
_space_group_name_H-M_alt 'P c c 2'
_atom_sites_solution_hydrogens geom
_atom_sites_solution_primary dual
_audit_creation_date 2020-01-06
_audit_creation_method
;
Olex2 1.2
(compiled 2018.05.29 svn.r3508 for OlexSys, GUI svn.r5506)
;
_audit_update_record
;
2020-01-20 deposited with the CCDC.	2020-04-20 downloaded from the CCDC.
;
_cell_angle_alpha 90
_cell_angle_beta 90
_cell_angle_gamma 90
_cell_formula_units_Z 8
_cell_length_a 26.68060(10)
_cell_length_b 15.68200(10)
_cell_length_c 11.63120(10)
_cell_measurement_reflns_used 36850
_cell_measurement_temperature 100.0(1)
_cell_measurement_theta_max 73.8540
_cell_measurement_theta_min 2.7840
_cell_volume 4866.55(6)
_computing_cell_refinement 'CrysAlisPro 1.171.39.46 (Rigaku OD, 2018)'
_computing_data_collection 'CrysAlisPro 1.171.39.46 (Rigaku OD, 2018)'
_computing_data_reduction 'CrysAlisPro 1.171.39.46 (Rigaku OD, 2018)'
_computing_molecular_graphics 'Olex2 (Dolomanov et al., 2009)'
_computing_publication_material 'Olex2 (Dolomanov et al., 2009)'
_computing_structure_refinement 'ShelXL (Sheldrick, 2015)'
_computing_structure_solution 'ShelXT (Sheldrick, 2015)'
_diffrn_ambient_environment N~2~
_diffrn_ambient_temperature 100.0(1)
_diffrn_detector 'CCD plate'
_diffrn_detector_area_resol_mean 10.4839
_diffrn_detector_type Atlas
_diffrn_measured_fraction_theta_full 0.999
_diffrn_measured_fraction_theta_max 0.998
_diffrn_measurement_details
;
List of Runs (angles in degrees, time in seconds):

  # Type    Start    End  Width  t~exp~   \w     \q     \k     \f   Frames
#--------------------------------------------------------------------------
  1  \w    -87.00  -6.00   1.00    1.00    --  -41.68 125.00-180.00   81
  2  \w    -66.00  33.00   1.00    1.00    --  -41.68  38.00  60.00   99
  3  \w     27.00  98.00   1.00    1.00    --   41.68-125.00-150.00   71
  4  \w    103.00 178.00   1.00    5.00    --  106.01  77.00  60.00   75
  5  \w     80.00 178.00   1.00    5.00    --  106.01  45.00-150.00   98
  6  \w     77.00 178.00   1.00    5.00    --  106.01  61.00 -60.00  101
  7  \w     30.00 139.00   1.00    5.00    --  106.01 -77.00  60.00  109
  8  \w   -115.00 -14.00   1.00    1.00    --  -41.68 -57.00  60.00  101
  9  \w   -115.00 -14.00   1.00    1.00    --  -41.68 -57.00 -60.00  101
 10  \w    103.00 178.00   1.00    5.00    --  106.01  77.00 120.00   75
 11  \w     23.00 107.00   1.00    5.00    --  106.01 -94.00 -90.00   84
 12  \w     77.00 178.00   1.00    5.00    --  106.01  61.00-120.00  101
 13  \w     77.00 178.00   1.00    5.00    --  106.01  61.00   0.00  101
 14  \w   -115.00 -14.00   1.00    1.00    --  -41.68 -57.00-180.00  101
 15  \w   -115.00 -14.00   1.00    1.00    --  -41.68 -57.00 120.00  101
 16  \w     78.00 178.00   1.00    5.00    --  106.01  30.00  90.00  100
 17  \w     33.00 112.00   1.00    5.00    --  106.01-125.00  60.00   79
 18  \w     33.00 112.00   1.00    5.00    --  106.01-125.00-120.00   79
 19  \w     77.00 178.00   1.00    5.00    --  106.01  61.00 150.00  101
 20  \w   -115.00 -14.00   1.00    1.00    --  -41.68 -57.00-120.00  101
 21  \w   -115.00 -14.00   1.00    1.00    --  -41.68 -57.00   0.00  101
 22  \w     77.00 178.00   1.00    5.00    --  106.01  61.00  90.00  101
 23  \w     77.00 178.00   1.00    5.00    --  106.01  61.00  30.00  101
 24  \w     77.00 178.00   1.00    5.00    --  106.01  61.00 120.00  101
 25  \w     77.00 178.00   1.00    5.00    --  106.01  61.00 -90.00  101
 26  \w    -87.00  -6.00   1.00    1.00    --  -41.68 125.00  60.00   81
 27  \w      6.00  83.00   1.00    1.00    --   41.68 -99.00 -90.00   77
 28  \w     77.00 118.00   1.00    5.00    --  106.01  61.00 -30.00   41
;
_diffrn_measurement_device 'four-circle diffractometer'
_diffrn_measurement_device_type 'SuperNova, Dual, Cu at home/near, Atlas'
_diffrn_measurement_method '\w scans'
_diffrn_orient_matrix_type 'CrysAlisPro convention (1999,Acta A55,543-557)'
_diffrn_orient_matrix_UB_11 -0.0057848000
_diffrn_orient_matrix_UB_12 0.0953006000
_diffrn_orient_matrix_UB_13 -0.0293892000
_diffrn_orient_matrix_UB_21 0.0406470000
_diffrn_orient_matrix_UB_22 -0.0086710000
_diffrn_orient_matrix_UB_23 -0.0933604000
_diffrn_orient_matrix_UB_31 -0.0405886000
_diffrn_orient_matrix_UB_32 -0.0223099000
_diffrn_orient_matrix_UB_33 -0.0892197000
_diffrn_radiation_monochromator mirror
_diffrn_radiation_probe x-ray
_diffrn_radiation_type CuK\a
_diffrn_radiation_wavelength 1.54184
_diffrn_reflns_av_R_equivalents 0.0499
_diffrn_reflns_av_unetI/netI 0.0251
_diffrn_reflns_Laue_measured_fraction_full 0.999
_diffrn_reflns_Laue_measured_fraction_max 0.998
_diffrn_reflns_limit_h_max 33
_diffrn_reflns_limit_h_min -32
_diffrn_reflns_limit_k_max 19
_diffrn_reflns_limit_k_min -19
_diffrn_reflns_limit_l_max 14
_diffrn_reflns_limit_l_min -14
_diffrn_reflns_number 75469
_diffrn_reflns_point_group_measured_fraction_full 0.999
_diffrn_reflns_point_group_measured_fraction_max 0.993
_diffrn_reflns_theta_full 67.684
_diffrn_reflns_theta_max 73.877
_diffrn_reflns_theta_min 3.269
_diffrn_source 'micro-focus sealed X-ray tube'
_diffrn_source_type 'SuperNova (Cu) X-ray Source'
_exptl_absorpt_coefficient_mu 9.768
_exptl_absorpt_correction_T_max 1.000
_exptl_absorpt_correction_T_min 0.785
_exptl_absorpt_correction_type gaussian
_exptl_absorpt_process_details
;
CrysAlisPro 1.171.39.46 (Rigaku Oxford Diffraction, 2018)
Numerical absorption correction based on gaussian integration over
			a multifaceted crystal model
Empirical absorption correction using spherical harmonics,
 implemented in SCALE3 ABSPACK scaling algorithm.
;
_exptl_crystal_colour 'light colourless'
_exptl_crystal_colour_modifier light
_exptl_crystal_colour_primary colourless
_exptl_crystal_density_diffrn 1.497
_exptl_crystal_description needle
_exptl_crystal_F_000 2232
_exptl_crystal_size_max 0.143
_exptl_crystal_size_mid 0.093
_exptl_crystal_size_min 0.06
_refine_diff_density_max 0.752
_refine_diff_density_min -0.351
_refine_diff_density_rms 0.057
_refine_ls_abs_structure_details
;
 Flack x determined using 4324 quotients [(I+)-(I-)]/[(I+)+(I-)]
 (Parsons, Flack and Wagner, Acta Cryst. B69 (2013) 249-259).
;
_refine_ls_abs_structure_Flack -0.028(3)
_refine_ls_extinction_method none
_refine_ls_goodness_of_fit_ref 1.027
_refine_ls_hydrogen_treatment constr
_refine_ls_matrix_type full
_refine_ls_number_parameters 505
_refine_ls_number_reflns 9822
_refine_ls_number_restraints 1
_refine_ls_restrained_S_all 1.027
_refine_ls_R_factor_all 0.0231
_refine_ls_R_factor_gt 0.0216
_refine_ls_shift/su_max 0.001
_refine_ls_shift/su_mean 0.000
_refine_ls_structure_factor_coef Fsqd
_refine_ls_weighting_details 'w=1/[\s^2^(Fo^2^)+(0.0356P)^2^] where P=(Fo^2^+2Fc^2^)/3'
_refine_ls_weighting_scheme calc
_refine_ls_wR_factor_gt 0.0536
_refine_ls_wR_factor_ref 0.0544
_reflns_Friedel_coverage 0.889
_reflns_Friedel_fraction_full 0.998
_reflns_Friedel_fraction_max 0.989
_reflns_number_gt 9483
_reflns_number_total 9822
_reflns_threshold_expression 'I > 2\s(I)'
_cod_data_source_file d0cc02262d2.cif
_cod_data_source_block sg134-1
_cod_depositor_comments
;
Adding full bibliography for 7126418--7126420.cif.

2024-11-08
Z value and formula fixed to values more according to usual
chemical conventions.                 miguel
;
_cod_original_formula_sum 'C41 H59 Cl7 N6 Pd2'
_cod_original_formula_weight 1096.89
_cod_original_formula_moiety '2(C20 H29 Cl2 N3 Pd), C H Cl3'
_cod_original_formula_units_Z 4
_cod_database_code 7126420
_shelx_shelxl_version_number 2018/3
_chemical_oxdiff_formula 'C20 H30 Cl2 N3 Pd'
_shelx_space_group_comment
;
The symmetry employed for this shelxl refinement is uniquely defined
by the following loop, which should always be used as a source of
symmetry information in preference to the above space-group names.
They are only intended as comments.
;
_shelx_estimated_absorpt_t_max 0.592
_shelx_estimated_absorpt_t_min 0.336
_reflns_odcompleteness_completeness 99.98
_reflns_odcompleteness_iscentric 1
_reflns_odcompleteness_theta 66.97
_olex2_refinement_description
;
1. Fixed Uiso
 At 1.2 times of:
  All C(H) groups, All C(H,H) groups
2.a Ternary CH refined with riding coordinates:
 C4(H4), C10(H10), C30(H30), C24(H24), C41(H41)
2.b Secondary CH2 refined with riding coordinates:
 C12(H12A,H12B), C28(H28A,H28B), C27(H27A,H27B), C9(H9A,H9B), C29(H29A,H29B),
 C15(H15A,H15B), C13(H13A,H13B), C25(H25A,H25B), C5(H5A,H5B), C11(H11A,H11B),
 C26(H26A,H26B), C14(H14A,H14B), C6(H6A,H6B), C7(H7A,H7B), C31(H31A,H31B),
 C35(H35A,H35B), C8(H8A,H8B), C34(H34A,H34B), C32(H32A,H32B), C33(H33A,H33B)
2.c Aromatic/amide H refined with riding coordinates:
 C2(H2), C22(H22), C39(H39), C36(H36), C40(H40), C37(H37), C16(H16), C23(H23),
 C3(H3), C17(H17), C18(H18), C20(H20), C19(H19), C38(H38)
;
_olex2_date_sample_data_collection 2019-12-18
_olex2_exptl_crystal_mounting_method 'mounted on a LithoLoop'
_olex2_submission_special_instructions 'No special instructions were received'
_oxdiff_exptl_absorpt_empirical_details
;
Empirical correction (ABSPACK) includes:
- Absorption correction using spherical harmonics
- Frame scaling
;
_oxdiff_exptl_absorpt_empirical_full_max 1.604
_oxdiff_exptl_absorpt_empirical_full_min 0.761

loop_
_space_group_symop_operation_xyz
'x, y, z'
'-x, -y, z'
'x, -y, z+1/2'
'-x, y, z+1/2'

loop_
_atom_site_label
_atom_site_type_symbol
_atom_site_fract_x
_atom_site_fract_y
_atom_site_fract_z
_atom_site_U_iso_or_equiv
_atom_site_adp_type
_atom_site_occupancy
_atom_site_site_symmetry_order
_atom_site_calc_flag
_atom_site_refinement_flags_posn
_atom_site_refinement_flags_adp
_atom_site_refinement_flags_occupancy
_atom_site_disorder_assembly
_atom_site_disorder_group
Pd1 Pd 0.14502(2) 0.30561(2) 0.30541(2) 0.01629(6) Uani 1 1 d . . . . .
Pd2 Pd 0.39049(2) 0.24320(2) 0.70154(2) 0.01742(6) Uani 1 1 d . . . . .
Cl1 Cl 0.08276(3) 0.32377(5) 0.44085(7) 0.02266(16) Uani 1 1 d . . . . .
Cl3 Cl 0.39188(3) 0.35662(5) 0.82675(7) 0.02288(17) Uani 1 1 d . . . . .
Cl4 Cl 0.39301(3) 0.13173(5) 0.57293(8) 0.02475(18) Uani 1 1 d . . . . .
Cl2 Cl 0.20054(3) 0.29191(6) 0.15471(8) 0.02754(18) Uani 1 1 d . . . . .
Cl6 Cl 0.15468(4) -0.05101(7) 0.57339(10) 0.0384(2) Uani 1 1 d . . . . .
Cl7 Cl 0.22058(5) -0.03754(8) 0.77143(11) 0.0476(3) Uani 1 1 d . . . . .
Cl5 Cl 0.11338(4) -0.04914(9) 0.80430(12) 0.0502(3) Uani 1 1 d . . . . .
N1 N 0.06287(11) 0.33663(18) 0.1375(3) 0.0196(6) Uani 1 1 d . . . . .
N2 N 0.10657(11) 0.44988(18) 0.1694(3) 0.0191(6) Uani 1 1 d . . . . .
N3 N 0.19383(12) 0.24097(18) 0.4207(3) 0.0213(6) Uani 1 1 d . . . . .
N5 N 0.47756(12) 0.30051(19) 0.5623(3) 0.0237(6) Uani 1 1 d . . . . .
N4 N 0.41260(11) 0.37848(19) 0.5287(3) 0.0222(6) Uani 1 1 d . . . . .
N6 N 0.34793(11) 0.16922(19) 0.8179(3) 0.0213(6) Uani 1 1 d . . . . .
C1 C 0.10164(12) 0.36686(19) 0.1981(3) 0.0178(6) Uani 1 1 d . . . . .
C2 C 0.06992(13) 0.4720(2) 0.0910(3) 0.0218(7) Uani 1 1 d . . . . .
H2 H 0.064939 0.526704 0.057786 0.026 Uiso 1 1 calc R . . . .
C21 C 0.42902(14) 0.3121(2) 0.5911(3) 0.0220(7) Uani 1 1 d . . . . .
C12 C 0.20686(14) 0.6218(2) 0.2122(4) 0.0263(7) Uani 1 1 d . . . . .
H12A H 0.230959 0.589060 0.259566 0.032 Uiso 1 1 calc R . . . .
H12B H 0.226212 0.656801 0.157048 0.032 Uiso 1 1 calc R . . . .
C4 C 0.04210(14) 0.2503(2) 0.1481(3) 0.0215(7) Uani 1 1 d . . . . .
H4 H 0.063981 0.217325 0.201860 0.026 Uiso 1 1 calc R . . . .
C22 C 0.49146(15) 0.3594(3) 0.4798(4) 0.0289(8) Uani 1 1 d . . . . .
H22 H 0.523460 0.364392 0.444633 0.035 Uiso 1 1 calc R . . . .
C28 C 0.31385(15) 0.5460(2) 0.5998(4) 0.0285(8) Uani 1 1 d . . . . .
H28A H 0.316942 0.605451 0.627607 0.034 Uiso 1 1 calc R . . . .
H28B H 0.294591 0.513334 0.657707 0.034 Uiso 1 1 calc R . . . .
C27 C 0.28543(14) 0.5454(2) 0.4853(4) 0.0268(8) Uani 1 1 d . . . . .
H27A H 0.250937 0.566856 0.497463 0.032 Uiso 1 1 calc R . . . .
H27B H 0.302373 0.583855 0.430121 0.032 Uiso 1 1 calc R . . . .
C9 C -0.01050(13) 0.2549(2) 0.2006(4) 0.0261(7) Uani 1 1 d . . . . .
H9A H -0.008510 0.280833 0.278037 0.031 Uiso 1 1 calc R . . . .
H9B H -0.032070 0.291597 0.152167 0.031 Uiso 1 1 calc R . . . .
C29 C 0.36609(14) 0.5071(2) 0.5874(3) 0.0255(7) Uani 1 1 d . . . . .
H29A H 0.382608 0.504773 0.663510 0.031 Uiso 1 1 calc R . . . .
H29B H 0.386746 0.543265 0.536167 0.031 Uiso 1 1 calc R . . . .
C15 C 0.10907(13) 0.5686(2) 0.3050(4) 0.0280(8) Uani 1 1 d . . . . .
H15A H 0.089134 0.533993 0.359608 0.034 Uiso 1 1 calc R . . . .
H15B H 0.085541 0.601682 0.256679 0.034 Uiso 1 1 calc R . . . .
C13 C 0.17602(15) 0.6802(2) 0.2899(4) 0.0304(8) Uani 1 1 d . . . . .
H13A H 0.198916 0.717045 0.334899 0.036 Uiso 1 1 calc R . . . .
H13B H 0.154704 0.717591 0.241809 0.036 Uiso 1 1 calc R . . . .
C25 C 0.33573(14) 0.4177(2) 0.4217(3) 0.0247(7) Uani 1 1 d . . . . .
H25A H 0.333363 0.358954 0.391175 0.030 Uiso 1 1 calc R . . . .
H25B H 0.355170 0.452430 0.366293 0.030 Uiso 1 1 calc R . . . .
C39 C 0.27962(15) 0.1567(3) 0.9503(4) 0.0309(8) Uani 1 1 d . . . . .
H39 H 0.252289 0.182593 0.989278 0.037 Uiso 1 1 calc R . . . .
C36 C 0.35766(14) 0.0861(2) 0.8338(3) 0.0259(8) Uani 1 1 d . . . . .
H36 H 0.384526 0.060912 0.792254 0.031 Uiso 1 1 calc R . . . .
C5 C 0.04192(15) 0.2044(2) 0.0324(3) 0.0262(8) Uani 1 1 d . . . . .
H5A H 0.076694 0.198782 0.003761 0.031 Uiso 1 1 calc R . . . .
H5B H 0.022594 0.238191 -0.024212 0.031 Uiso 1 1 calc R . . . .
C40 C 0.30922(15) 0.2037(2) 0.8762(4) 0.0255(8) Uani 1 1 d . . . . .
H40 H 0.302039 0.262591 0.866029 0.031 Uiso 1 1 calc R . . . .
C10 C 0.14030(13) 0.5098(2) 0.2290(3) 0.0203(7) Uani 1 1 d . . . . .
H10 H 0.162876 0.475800 0.280118 0.024 Uiso 1 1 calc R . . . .
C37 C 0.33010(15) 0.0354(2) 0.9082(4) 0.0309(8) Uani 1 1 d . . . . .
H37 H 0.338415 -0.022960 0.918687 0.037 Uiso 1 1 calc R . . . .
C16 C 0.24354(15) 0.2432(2) 0.4052(4) 0.0264(8) Uani 1 1 d . . . . .
H16 H 0.256495 0.273258 0.340873 0.032 Uiso 1 1 calc R . . . .
C11 C 0.17298(13) 0.5596(2) 0.1458(3) 0.0235(7) Uani 1 1 d . . . . .
H11A H 0.151528 0.591821 0.091610 0.028 Uiso 1 1 calc R . . . .
H11B H 0.193919 0.519655 0.100683 0.028 Uiso 1 1 calc R . . . .
C26 C 0.28326(14) 0.4552(2) 0.4352(3) 0.0260(7) Uani 1 1 d . . . . .
H26A H 0.263207 0.418141 0.486550 0.031 Uiso 1 1 calc R . . . .
H26B H 0.266510 0.456792 0.359272 0.031 Uiso 1 1 calc R . . . .
C23 C 0.45097(15) 0.4085(3) 0.4588(4) 0.0282(8) Uani 1 1 d . . . . .
H23 H 0.449061 0.454822 0.406325 0.034 Uiso 1 1 calc R . . . .
C3 C 0.04264(14) 0.4016(2) 0.0708(3) 0.0221(7) Uani 1 1 d . . . . .
H3 H 0.014771 0.397032 0.020294 0.027 Uiso 1 1 calc R . . . .
C17 C 0.27689(16) 0.2033(3) 0.4793(4) 0.0313(9) Uani 1 1 d . . . . .
H17 H 0.311966 0.206477 0.465853 0.038 Uiso 1 1 calc R . . . .
C14 C 0.14300(16) 0.6297(3) 0.3719(4) 0.0331(9) Uani 1 1 d . . . . .
H14A H 0.122136 0.669461 0.417605 0.040 Uiso 1 1 calc R . . . .
H14B H 0.164299 0.596900 0.425741 0.040 Uiso 1 1 calc R . . . .
C6 C 0.01830(17) 0.1157(2) 0.0454(4) 0.0327(9) Uani 1 1 d . . . . .
H6A H 0.017135 0.087305 -0.030570 0.039 Uiso 1 1 calc R . . . .
H6B H 0.039329 0.080485 0.097081 0.039 Uiso 1 1 calc R . . . .
C18 C 0.25852(16) 0.1593(2) 0.5722(4) 0.0310(9) Uani 1 1 d . . . . .
H18 H 0.280609 0.131194 0.623932 0.037 Uiso 1 1 calc R . . . .
C20 C 0.17597(16) 0.1980(2) 0.5122(4) 0.0264(8) Uani 1 1 d . . . . .
H20 H 0.140784 0.195903 0.524425 0.032 Uiso 1 1 calc R . . . .
C7 C -0.03390(16) 0.1216(3) 0.0938(5) 0.0368(10) Uani 1 1 d . . . . .
H7A H -0.048001 0.063542 0.102272 0.044 Uiso 1 1 calc R . . . .
H7B H -0.055481 0.153643 0.039666 0.044 Uiso 1 1 calc R . . . .
C19 C 0.20742(16) 0.1566(2) 0.5890(4) 0.0311(8) Uani 1 1 d . . . . .
H19 H 0.193830 0.126585 0.652770 0.037 Uiso 1 1 calc R . . . .
C30 C 0.51093(15) 0.2370(2) 0.6157(4) 0.0277(8) Uani 1 1 d . . . . .
H30 H 0.491452 0.207307 0.677261 0.033 Uiso 1 1 calc R . . . .
C24 C 0.36237(13) 0.4166(2) 0.5370(3) 0.0217(7) Uani 1 1 d . . . . .
H24 H 0.342054 0.381150 0.591150 0.026 Uiso 1 1 calc R . . . .
C38 C 0.29041(16) 0.0712(3) 0.9668(4) 0.0329(9) Uani 1 1 d . . . . .
H38 H 0.270752 0.037719 1.017801 0.039 Uiso 1 1 calc R . . . .
C31 C 0.52800(16) 0.1698(3) 0.5297(4) 0.0358(9) Uani 1 1 d . . . . .
H31A H 0.548230 0.196757 0.468340 0.043 Uiso 1 1 calc R . . . .
H31B H 0.498479 0.142390 0.493686 0.043 Uiso 1 1 calc R . . . .
C35 C 0.55550(17) 0.2804(3) 0.6727(4) 0.0385(10) Uani 1 1 d . . . . .
H35A H 0.543463 0.323747 0.728110 0.046 Uiso 1 1 calc R . . . .
H35B H 0.575979 0.309723 0.613692 0.046 Uiso 1 1 calc R . . . .
C8 C -0.03389(16) 0.1659(3) 0.2098(5) 0.0375(9) Uani 1 1 d . . . . .
H8A H -0.014673 0.131385 0.265748 0.045 Uiso 1 1 calc R . . . .
H8B H -0.068732 0.170973 0.238262 0.045 Uiso 1 1 calc R . . . .
C41 C 0.16448(17) -0.0803(3) 0.7176(4) 0.0344(9) Uani 1 1 d . . . . .
H41 H 0.167089 -0.143898 0.720938 0.041 Uiso 1 1 calc R . . . .
C34 C 0.5876(2) 0.2139(4) 0.7355(5) 0.0517(13) Uani 1 1 d . . . . .
H34A H 0.617446 0.242048 0.768920 0.062 Uiso 1 1 calc R . . . .
H34B H 0.567968 0.188656 0.799180 0.062 Uiso 1 1 calc R . . . .
C32 C 0.55945(19) 0.1026(3) 0.5928(6) 0.0490(13) Uani 1 1 d . . . . .
H32A H 0.538276 0.072972 0.650108 0.059 Uiso 1 1 calc R . . . .
H32B H 0.571608 0.059695 0.536942 0.059 Uiso 1 1 calc R . . . .
C33 C 0.60426(18) 0.1436(4) 0.6535(5) 0.0500(13) Uani 1 1 d . . . . .
H33A H 0.622758 0.099468 0.697024 0.060 Uiso 1 1 calc R . . . .
H33B H 0.627305 0.167882 0.595310 0.060 Uiso 1 1 calc R . . . .

loop_
_atom_site_aniso_label
_atom_site_aniso_U_11
_atom_site_aniso_U_22
_atom_site_aniso_U_33
_atom_site_aniso_U_23
_atom_site_aniso_U_13
_atom_site_aniso_U_12
Pd1 0.01645(11) 0.01516(10) 0.01726(11) 0.00084(9) -0.00131(9) 0.00114(7)
Pd2 0.01598(11) 0.01681(10) 0.01947(11) 0.00023(9) 0.00042(9) 0.00123(8)
Cl1 0.0230(4) 0.0247(4) 0.0203(4) -0.0006(3) 0.0038(3) 0.0019(3)
Cl3 0.0236(4) 0.0219(4) 0.0232(5) -0.0037(3) -0.0004(3) -0.0001(3)
Cl4 0.0249(4) 0.0214(4) 0.0279(5) -0.0058(3) -0.0008(3) 0.0017(3)
Cl2 0.0247(4) 0.0334(4) 0.0245(4) 0.0051(3) 0.0066(3) 0.0073(3)
Cl6 0.0383(5) 0.0419(5) 0.0350(5) 0.0056(4) -0.0070(4) -0.0076(4)
Cl7 0.0451(6) 0.0444(6) 0.0533(7) 0.0178(5) -0.0234(5) -0.0119(5)
Cl5 0.0474(6) 0.0667(7) 0.0364(6) -0.0083(6) -0.0042(6) 0.0050(5)
N1 0.0200(14) 0.0188(13) 0.0200(15) 0.0027(11) -0.0032(11) -0.0001(11)
N2 0.0183(14) 0.0185(13) 0.0203(15) 0.0009(10) -0.0008(11) 0.0006(10)
N3 0.0231(15) 0.0185(13) 0.0222(16) 0.0004(11) -0.0062(12) 0.0019(11)
N5 0.0176(14) 0.0261(15) 0.0274(17) 0.0012(12) 0.0067(12) 0.0023(11)
N4 0.0200(15) 0.0234(14) 0.0232(15) 0.0021(12) 0.0020(12) 0.0005(11)
N6 0.0194(13) 0.0218(13) 0.0228(16) 0.0030(13) -0.0010(12) 0.0004(10)
C1 0.0175(14) 0.0160(13) 0.0199(16) -0.0025(14) 0.0035(13) 0.0017(11)
C2 0.0235(17) 0.0206(16) 0.0213(17) 0.0028(13) -0.0030(14) 0.0033(13)
C21 0.0209(17) 0.0206(16) 0.0246(18) -0.0028(13) 0.0006(14) 0.0013(12)
C12 0.0236(17) 0.0237(15) 0.032(2) -0.0011(16) 0.0022(15) -0.0039(13)
C4 0.0253(18) 0.0168(15) 0.0223(18) 0.0038(13) -0.0024(14) -0.0017(12)
C22 0.0252(19) 0.0300(18) 0.032(2) 0.0011(15) 0.0074(15) -0.0009(15)
C28 0.030(2) 0.0254(17) 0.030(2) -0.0021(15) 0.0042(16) 0.0055(14)
C27 0.0229(18) 0.0246(18) 0.033(2) 0.0051(15) 0.0044(15) 0.0029(13)
C9 0.0259(17) 0.0269(16) 0.0256(17) 0.0008(15) 0.0023(17) -0.0034(13)
C29 0.0258(18) 0.0225(17) 0.028(2) -0.0003(15) -0.0005(14) -0.0007(14)
C15 0.0266(18) 0.0284(17) 0.0289(19) -0.0081(17) 0.0048(18) -0.0050(13)
C13 0.0318(19) 0.0226(16) 0.037(2) -0.0066(16) 0.0009(17) -0.0034(14)
C25 0.0264(18) 0.0248(16) 0.0231(18) 0.0012(14) 0.0020(14) 0.0005(14)
C39 0.0266(19) 0.035(2) 0.031(2) 0.0004(17) 0.0046(16) -0.0012(15)
C36 0.0255(18) 0.0217(16) 0.031(2) 0.0029(14) 0.0000(14) 0.0013(13)
C5 0.031(2) 0.0215(17) 0.026(2) -0.0020(14) -0.0018(15) 0.0027(14)
C40 0.0249(19) 0.0225(16) 0.029(2) 0.0013(14) 0.0009(14) 0.0004(14)
C10 0.0230(17) 0.0176(15) 0.0203(17) 0.0009(12) -0.0031(12) -0.0003(12)
C37 0.033(2) 0.0231(17) 0.036(2) 0.0084(16) -0.0061(17) -0.0032(15)
C16 0.0254(19) 0.0229(16) 0.031(2) -0.0004(15) -0.0051(16) 0.0020(13)
C11 0.0215(17) 0.0235(17) 0.0254(18) -0.0025(14) 0.0039(14) -0.0020(13)
C26 0.0262(19) 0.0289(18) 0.0228(18) 0.0047(14) -0.0004(14) -0.0001(14)
C23 0.0251(19) 0.0290(18) 0.031(2) 0.0072(15) 0.0065(15) -0.0005(15)
C3 0.0239(17) 0.0200(16) 0.0225(18) 0.0047(13) -0.0032(13) 0.0034(13)
C17 0.0238(19) 0.0285(19) 0.042(2) -0.0017(17) -0.0101(16) 0.0025(15)
C14 0.036(2) 0.033(2) 0.030(2) -0.0117(17) 0.0065(16) -0.0070(16)
C6 0.040(2) 0.0178(16) 0.040(2) -0.0012(16) -0.0060(18) 0.0001(15)
C18 0.037(2) 0.0236(18) 0.032(2) -0.0015(15) -0.0153(17) 0.0063(15)
C20 0.031(2) 0.0241(17) 0.0239(18) 0.0038(14) -0.0034(15) 0.0012(14)
C7 0.032(2) 0.0230(18) 0.056(3) 0.0014(19) -0.010(2) -0.0058(15)
C19 0.042(2) 0.0240(18) 0.027(2) 0.0040(15) -0.0089(17) 0.0026(16)
C30 0.0230(18) 0.0287(18) 0.031(2) 0.0053(15) 0.0054(15) 0.0056(14)
C24 0.0185(16) 0.0217(16) 0.0251(19) 0.0033(13) 0.0026(13) 0.0027(13)
C38 0.034(2) 0.036(2) 0.029(2) 0.0075(17) 0.0015(16) -0.0085(17)
C31 0.029(2) 0.0288(19) 0.050(3) -0.0041(19) 0.0064(19) 0.0049(16)
C35 0.032(2) 0.043(2) 0.040(3) -0.0009(19) -0.0045(18) 0.0052(18)
C8 0.032(2) 0.0319(19) 0.049(3) 0.007(2) 0.006(2) -0.0073(16)
C41 0.039(2) 0.0263(17) 0.038(2) 0.0031(17) -0.0067(19) -0.0024(16)
C34 0.034(3) 0.066(3) 0.055(3) 0.012(3) -0.012(2) 0.006(2)
C32 0.037(3) 0.034(2) 0.076(4) 0.011(2) 0.015(2) 0.0138(19)
C33 0.030(2) 0.052(3) 0.068(4) 0.019(3) 0.008(2) 0.016(2)

loop_
_atom_type_symbol
_atom_type_description
_atom_type_scat_dispersion_real
_atom_type_scat_dispersion_imag
_atom_type_scat_source
C C 0.0181 0.0091 'International Tables Vol C Tables 4.2.6.8 and 6.1.1.4'
H H 0.0000 0.0000 'International Tables Vol C Tables 4.2.6.8 and 6.1.1.4'
Cl Cl 0.3639 0.7018 'International Tables Vol C Tables 4.2.6.8 and 6.1.1.4'
N N 0.0311 0.0180 'International Tables Vol C Tables 4.2.6.8 and 6.1.1.4'
Pd Pd 0.1215 3.9337 'International Tables Vol C Tables 4.2.6.8 and 6.1.1.4'

loop_
_exptl_crystal_face_index_h
_exptl_crystal_face_index_k
_exptl_crystal_face_index_l
_exptl_crystal_face_perp_dist
-3 -6 -6 0.0466
-15 5 1 0.0228
16 -4 -1 0.0337
1 -2 -7 0.0487
-17 -1 1 0.0105
0 2 7 0.0788
17 1 -2 0.0436
4 10 -1 0.0311
-7 -8 4 0.0329

loop_
_geom_angle_atom_site_label_1
_geom_angle_atom_site_label_2
_geom_angle_atom_site_label_3
_geom_angle
_geom_angle_site_symmetry_1
_geom_angle_site_symmetry_3
_geom_angle_publ_flag
Cl2 Pd1 Cl1 173.48(3) . . ?
N3 Pd1 Cl1 93.97(9) . . ?
N3 Pd1 Cl2 92.39(9) . . ?
C1 Pd1 Cl1 87.08(10) . . ?
C1 Pd1 Cl2 86.60(10) . . ?
C1 Pd1 N3 178.49(13) . . ?
Cl3 Pd2 Cl4 177.12(3) . . ?
N6 Pd2 Cl3 91.58(9) . . ?
N6 Pd2 Cl4 90.86(9) . . ?
C21 Pd2 Cl3 88.87(11) . . ?
C21 Pd2 Cl4 88.72(11) . . ?
C21 Pd2 N6 178.90(14) . . ?
C1 N1 C4 125.0(3) . . ?
C1 N1 C3 109.6(3) . . ?
C3 N1 C4 125.2(3) . . ?
C1 N2 C2 109.7(3) . . ?
C1 N2 C10 123.9(3) . . ?
C2 N2 C10 125.6(3) . . ?
C16 N3 Pd1 120.6(3) . . ?
C16 N3 C20 118.0(3) . . ?
C20 N3 Pd1 121.3(3) . . ?
C21 N5 C22 109.9(3) . . ?
C21 N5 C30 124.5(3) . . ?
C22 N5 C30 125.6(3) . . ?
C21 N4 C23 109.8(3) . . ?
C21 N4 C24 125.3(3) . . ?
C23 N4 C24 124.9(3) . . ?
C36 N6 Pd2 121.1(3) . . ?
C36 N6 C40 118.0(3) . . ?
C40 N6 Pd2 120.9(2) . . ?
N1 C1 Pd1 128.3(2) . . ?
N1 C1 N2 106.7(3) . . ?
N2 C1 Pd1 125.0(2) . . ?
C3 C2 N2 107.0(3) . . ?
N5 C21 Pd2 126.1(3) . . ?
N4 C21 Pd2 127.5(3) . . ?
N4 C21 N5 106.5(3) . . ?
C13 C12 C11 111.2(3) . . ?
N1 C4 C9 109.7(3) . . ?
N1 C4 C5 111.2(3) . . ?
C5 C4 C9 111.7(3) . . ?
C23 C22 N5 107.0(3) . . ?
C29 C28 C27 111.5(3) . . ?
C26 C27 C28 110.8(3) . . ?
C8 C9 C4 111.0(3) . . ?
C28 C29 C24 110.2(3) . . ?
C10 C15 C14 110.5(3) . . ?
C14 C13 C12 111.8(3) . . ?
C24 C25 C26 110.1(3) . . ?
C40 C39 C38 119.0(4) . . ?
N6 C36 C37 122.7(4) . . ?
C4 C5 C6 110.0(3) . . ?
N6 C40 C39 122.4(4) . . ?
N2 C10 C15 108.9(3) . . ?
N2 C10 C11 112.2(3) . . ?
C11 C10 C15 111.9(3) . . ?
C38 C37 C36 118.9(4) . . ?
N3 C16 C17 122.7(4) . . ?
C10 C11 C12 110.1(3) . . ?
C25 C26 C27 111.1(3) . . ?
C22 C23 N4 106.9(3) . . ?
C2 C3 N1 107.1(3) . . ?
C18 C17 C16 119.1(4) . . ?
C13 C14 C15 110.5(4) . . ?
C7 C6 C5 111.1(3) . . ?
C17 C18 C19 118.7(4) . . ?
N3 C20 C19 121.9(4) . . ?
C6 C7 C8 111.1(4) . . ?
C18 C19 C20 119.5(4) . . ?
N5 C30 C31 111.8(4) . . ?
N5 C30 C35 110.7(3) . . ?
C35 C30 C31 111.2(3) . . ?
N4 C24 C29 110.0(3) . . ?
N4 C24 C25 111.9(3) . . ?
C25 C24 C29 110.9(3) . . ?
C37 C38 C39 119.0(4) . . ?
C30 C31 C32 109.0(4) . . ?
C30 C35 C34 109.8(4) . . ?
C7 C8 C9 110.8(4) . . ?
Cl6 C41 Cl5 111.0(2) . . ?
Cl7 C41 Cl6 111.5(2) . . ?
Cl7 C41 Cl5 110.4(3) . . ?
C33 C34 C35 110.9(4) . . ?
C33 C32 C31 111.1(4) . . ?
C34 C33 C32 111.4(4) . . ?

loop_
_geom_bond_atom_site_label_1
_geom_bond_atom_site_label_2
_geom_bond_distance
_geom_bond_site_symmetry_2
_geom_bond_publ_flag
Pd1 Cl1 2.3071(8) . ?
Pd1 Cl2 2.3049(9) . ?
Pd1 N3 2.127(3) . ?
Pd1 C1 1.955(4) . ?
Pd2 Cl3 2.2991(8) . ?
Pd2 Cl4 2.3017(9) . ?
Pd2 N6 2.114(3) . ?
Pd2 C21 1.968(4) . ?
Cl6 C41 1.759(5) . ?
Cl7 C41 1.756(4) . ?
Cl5 C41 1.765(5) . ?
N1 C1 1.338(5) . ?
N1 C4 1.468(4) . ?
N1 C3 1.389(4) . ?
N2 C1 1.350(4) . ?
N2 C2 1.381(5) . ?
N2 C10 1.475(4) . ?
N3 C16 1.339(5) . ?
N3 C20 1.347(5) . ?
N5 C21 1.350(5) . ?
N5 C22 1.383(5) . ?
N5 C30 1.473(5) . ?
N4 C21 1.343(5) . ?
N4 C23 1.390(5) . ?
N4 C24 1.471(5) . ?
N6 C36 1.342(5) . ?
N6 C40 1.349(5) . ?
C2 C3 1.344(5) . ?
C12 C13 1.527(5) . ?
C12 C11 1.538(5) . ?
C4 C9 1.532(5) . ?
C4 C5 1.525(5) . ?
C22 C23 1.349(6) . ?
C28 C27 1.533(6) . ?
C28 C29 1.529(5) . ?
C27 C26 1.532(5) . ?
C9 C8 1.531(5) . ?
C29 C24 1.537(5) . ?
C15 C10 1.524(5) . ?
C15 C14 1.531(5) . ?
C13 C14 1.521(6) . ?
C25 C26 1.526(5) . ?
C25 C24 1.518(5) . ?
C39 C40 1.382(6) . ?
C39 C38 1.384(6) . ?
C36 C37 1.386(6) . ?
C5 C6 1.536(5) . ?
C10 C11 1.519(5) . ?
C37 C38 1.379(6) . ?
C16 C17 1.387(6) . ?
C17 C18 1.374(7) . ?
C6 C7 1.505(7) . ?
C18 C19 1.378(6) . ?
C20 C19 1.387(5) . ?
C7 C8 1.518(7) . ?
C30 C31 1.523(6) . ?
C30 C35 1.522(6) . ?
C31 C32 1.533(6) . ?
C35 C34 1.535(7) . ?
C34 C33 1.524(8) . ?
C32 C33 1.530(8) . ?

loop_
_exptl_oxdiff_crystal_face_indexfrac_h
_exptl_oxdiff_crystal_face_indexfrac_k
_exptl_oxdiff_crystal_face_indexfrac_l
_exptl_oxdiff_crystal_face_x
_exptl_oxdiff_crystal_face_y
_exptl_oxdiff_crystal_face_z
-2.5884 -5.7607 -6.1220 -0.3541 0.5163 0.7798
-14.5956 5.1311 1.4303 0.5314 -0.7713 0.3503
15.5044 -4.4709 -0.5830 -0.4986 0.7234 -0.4775
0.6313 -2.0355 -7.3930 0.0196 0.7335 0.6794
-17.0741 -0.9075 1.0727 -0.0192 -0.7863 0.6176
0.1870 2.0924 7.3890 -0.0188 -0.7004 -0.7135
16.8654 0.7367 -1.6274 0.0205 0.8311 -0.5558
3.9848 10.0004 -0.9972 0.9593 0.1684 -0.2959
-6.9946 -8.0047 3.9980 -0.8399 -0.5882 0.1058
